data_1558734
loop_
_publ_author_name
'Straube, Axel A.'
'Coburger, Peter'
'Duetsch, Luis'
'Hey-Hawkins, Evamarie'

_publ_section_title
;
 Triple the fun: Tris(ferrocenyl)arene-based gold(I) complexes for
 redox-switchable catalysis
;
_journal_name_full 'Chemical Science'
_journal_paper_doi 10.1039/D0SC03604H
_journal_year 2020
_chemical_formula_sum 'C30 H24 Br2 Fe3'
_chemical_formula_weight 711.84
_space_group_crystal_system monoclinic
_space_group_IT_number 14
_space_group_name_Hall '-P 2ybc'
_space_group_name_H-M_alt 'P 1 21/c 1'
_atom_sites_solution_hydrogens geom
_audit_creation_method SHELXL-2014/7
_audit_update_record
;
2020-03-13 deposited with the CCDC.	2020-08-03 downloaded from the CCDC.
;
_cell_angle_alpha 90
_cell_angle_beta 100.647(2)
_cell_angle_gamma 90
_cell_formula_units_Z 4
_cell_length_a 15.7205(3)
_cell_length_b 7.4429(2)
_cell_length_c 20.7347(5)
_cell_measurement_reflns_used 3594
_cell_measurement_temperature 130
_cell_measurement_theta_max 29.8930
_cell_measurement_theta_min 2.6180
_cell_volume 2384.32(10)
_computing_cell_refinement
;
CrysAlisPro, Agilent Technologies,
Version 1.171.37.35 (release 13-08-2014 CrysAlis171 .NET)
(compiled Aug 13 2014,18:06:01)
;
_computing_data_collection
;
CrysAlisPro, Agilent Technologies,
Version 1.171.37.35 (release 13-08-2014 CrysAlis171 .NET)
(compiled Aug 13 2014,18:06:01)
;
_computing_data_reduction
;
CrysAlisPro, Agilent Technologies,
Version 1.171.37.35 (release 13-08-2014 CrysAlis171 .NET)
(compiled Aug 13 2014,18:06:01)
;
_computing_structure_refinement 'SHELXL-2014/7 (Sheldrick, 2014)'
_computing_structure_solution SHELXS
_diffrn_ambient_temperature 130
_diffrn_detector_area_resol_mean 16.3560
_diffrn_measured_fraction_theta_full 1.000
_diffrn_measured_fraction_theta_max 0.890
_diffrn_measurement_device_type 'Xcalibur, Sapphire3, Gemini'
_diffrn_measurement_method '\w scans'
_diffrn_radiation_type MoK\a
_diffrn_radiation_wavelength 0.71073
_diffrn_reflns_av_R_equivalents 0.0376
_diffrn_reflns_av_unetI/netI 0.0602
_diffrn_reflns_Laue_measured_fraction_full 1.000
_diffrn_reflns_Laue_measured_fraction_max 0.890
_diffrn_reflns_limit_h_max 10
_diffrn_reflns_limit_h_min -22
_diffrn_reflns_limit_k_max 10
_diffrn_reflns_limit_k_min -10
_diffrn_reflns_limit_l_max 28
_diffrn_reflns_limit_l_min -22
_diffrn_reflns_number 12280
_diffrn_reflns_point_group_measured_fraction_full 1.000
_diffrn_reflns_point_group_measured_fraction_max 0.890
_diffrn_reflns_theta_full 25.242
_diffrn_reflns_theta_max 30.415
_diffrn_reflns_theta_min 2.182
_diffrn_source 'Enhance (Mo) X-ray Source'
_exptl_absorpt_coefficient_mu 5.172
_exptl_absorpt_correction_T_max 1.00000
_exptl_absorpt_correction_T_min 0.86018
_exptl_absorpt_correction_type multi-scan
_exptl_absorpt_process_details
;
CrysAlisPro, Agilent Technologies,
Version 1.171.37.35 (release 13-08-2014 CrysAlis171 .NET)
(compiled Aug 13 2014,18:06:01)
Empirical absorption correction using spherical harmonics,
 implemented in SCALE3 ABSPACK scaling algorithm.
Empirical absorption correction using spherical harmonics,
 implemented in SCALE3 ABSPACK scaling algorithm.
;
_exptl_crystal_colour 'clear dark red'
_exptl_crystal_density_diffrn 1.983
_exptl_crystal_description needle
_exptl_crystal_F_000 1408
_exptl_crystal_size_max 0.3000
_exptl_crystal_size_mid 0.0500
_exptl_crystal_size_min 0.0200
_refine_diff_density_max 0.783
_refine_diff_density_min -0.993
_refine_diff_density_rms 0.121
_refine_ls_extinction_method none
_refine_ls_goodness_of_fit_ref 1.006
_refine_ls_hydrogen_treatment constr
_refine_ls_matrix_type full
_refine_ls_number_parameters 316
_refine_ls_number_reflns 6431
_refine_ls_number_restraints 0
_refine_ls_restrained_S_all 1.006
_refine_ls_R_factor_all 0.0649
_refine_ls_R_factor_gt 0.0410
_refine_ls_shift/su_max 0.001
_refine_ls_shift/su_mean 0.000
_refine_ls_structure_factor_coef Fsqd
_refine_ls_weighting_details 'w=1/[\s^2^(Fo^2^)+(0.0314P)^2^] where P=(Fo^2^+2Fc^2^)/3'
_refine_ls_weighting_scheme calc
_refine_ls_wR_factor_gt 0.0775
_refine_ls_wR_factor_ref 0.0869
_reflns_Friedel_coverage 0.000
_reflns_number_gt 4808
_reflns_number_total 6431
_reflns_threshold_expression 'I > 2\s(I)'
_cod_data_source_file d0sc03604h2.cif
_cod_data_source_block Fc3Br2
_cod_original_sg_symbol_H-M 'P 21/c'
_cod_database_code 1558734
_shelx_shelxl_version_number 2014/7
_shelx_space_group_comment
;
The symmetry employed for this shelxl refinement is uniquely defined
by the following loop, which should always be used as a source of
symmetry information in preference to the above space-group names.
They are only intended as comments.
;

loop_
_space_group_symop_operation_xyz
'x, y, z'
'-x, y+1/2, -z+1/2'
'-x, -y, -z'
'x, -y-1/2, z-1/2'

loop_
_atom_site_label
_atom_site_type_symbol
_atom_site_fract_x
_atom_site_fract_y
_atom_site_fract_z
_atom_site_U_iso_or_equiv
_atom_site_adp_type
_atom_site_occupancy
_atom_site_site_symmetry_order
_atom_site_calc_flag
_atom_site_refinement_flags_posn
_atom_site_refinement_flags_adp
_atom_site_refinement_flags_occupancy
_atom_site_disorder_assembly
_atom_site_disorder_group
Br3 Br 0.36470(3) 1.07679(5) 0.19702(2) 0.02963(10) Uani 1 1 d . . . . .
Br5 Br 0.02823(3) 0.12777(6) 0.41640(2) 0.04915(14) Uani 1 1 d . . . . .
Fe1 Fe 0.16407(3) 0.60782(6) 0.27372(2) 0.01244(10) Uani 1 1 d . . . . .
Fe2 Fe 0.19832(3) 0.37896(6) 0.51163(2) 0.01576(11) Uani 1 1 d . . . . .
Fe4 Fe 0.43096(3) 0.99190(6) 0.36593(2) 0.01436(11) Uani 1 1 d . . . . .
C1 C 0.3957(2) 0.9138(5) 0.45171(16) 0.0229(8) Uani 1 1 d . . . . .
H1 H 0.4058 0.9776 0.4910 0.027 Uiso 1 1 calc R U . . .
C2 C 0.2056(2) 0.5130(4) 0.42525(15) 0.0145(6) Uani 1 1 d . . . . .
C3 C 0.3153(2) 0.5010(4) 0.51588(16) 0.0213(7) Uani 1 1 d . . . . .
H3 H 0.3664 0.4698 0.5440 0.026 Uiso 1 1 calc R U . . .
C4 C 0.1883(2) 0.8769(4) 0.27071(15) 0.0155(6) Uani 1 1 d . . . . .
H4 H 0.1669 0.9645 0.2954 0.019 Uiso 1 1 calc R U . . .
C5 C 0.5489(2) 1.1093(4) 0.36508(17) 0.0233(8) Uani 1 1 d . . . . .
H5 H 0.6013 1.0793 0.3917 0.028 Uiso 1 1 calc R U . . .
C6 C 0.4521(2) 0.7855(4) 0.43174(17) 0.0239(8) Uani 1 1 d . . . . .
H6 H 0.5055 0.7501 0.4556 0.029 Uiso 1 1 calc R U . . .
C7 C 0.0748(2) 0.5723(4) 0.33264(15) 0.0163(6) Uani 1 1 d . . . . .
H7 H 0.0486 0.6634 0.3527 0.020 Uiso 1 1 calc R U . . .
C8 C 0.2744(2) 0.6583(4) 0.23753(15) 0.0171(7) Uani 1 1 d . . . . .
H8 H 0.3195 0.5780 0.2367 0.021 Uiso 1 1 calc R U . . .
C9 C 0.5149(2) 1.0327(4) 0.30329(16) 0.0207(7) Uani 1 1 d . . . . .
H9 H 0.5408 0.9438 0.2820 0.025 Uiso 1 1 calc R U . . .
C10 C 0.4342(2) 1.1158(4) 0.27979(15) 0.0170(7) Uani 1 1 d . . . . .
C11 C 0.1703(2) 0.3546(4) 0.31283(16) 0.0176(7) Uani 1 1 d . . . . .
H11 H 0.2178 0.2779 0.3175 0.021 Uiso 1 1 calc R U . . .
C12 C 0.2681(2) 0.7821(4) 0.28947(15) 0.0149(6) Uani 1 1 d . . . . .
C13 C 0.2863(2) 0.4309(4) 0.45220(15) 0.0183(7) Uani 1 1 d . . . . .
H13 H 0.3150 0.3455 0.4314 0.022 Uiso 1 1 calc R U . . .
C14 C 0.1528(2) 0.4814(4) 0.36082(15) 0.0144(6) Uani 1 1 d . . . . .
C15 C 0.1028(2) 0.3660(4) 0.25668(16) 0.0198(7) Uani 1 1 d . . . . .
H15 H 0.0981 0.2974 0.2187 0.024 Uiso 1 1 calc R U . . .
C16 C 0.2536(2) 0.6267(4) 0.52956(17) 0.0218(7) Uani 1 1 d . . . . .
H16 H 0.2570 0.6926 0.5681 0.026 Uiso 1 1 calc R U . . .
C17 C 0.1845(2) 0.1066(4) 0.51841(16) 0.0215(7) Uani 1 1 d . . . . .
H17 H 0.2113 0.0197 0.4969 0.026 Uiso 1 1 calc R U . . .
C18 C 0.1471(2) 0.8145(4) 0.20790(15) 0.0167(7) Uani 1 1 d . . . . .
H18 H 0.0946 0.8553 0.1842 0.020 Uiso 1 1 calc R U . . .
C19 C 0.4896(2) 1.2391(4) 0.37945(17) 0.0226(7) Uani 1 1 d . . . . .
H19 H 0.4964 1.3094 0.4171 0.027 Uiso 1 1 calc R U . . .
C20 C 0.4127(2) 0.7200(4) 0.36855(16) 0.0202(7) Uani 1 1 d . . . . .
H20 H 0.4362 0.6357 0.3438 0.024 Uiso 1 1 calc R U . . .
C21 C 0.3209(2) 0.9286(4) 0.40158(15) 0.0184(7) Uani 1 1 d . . . . .
H21 H 0.2740 1.0041 0.4021 0.022 Uiso 1 1 calc R U . . .
C22 C 0.3308(2) 0.8064(4) 0.34998(16) 0.0165(7) Uani 1 1 d . . . . .
C23 C 0.0438(2) 0.5014(4) 0.26917(16) 0.0194(7) Uani 1 1 d . . . . .
H23 H -0.0062 0.5370 0.2407 0.023 Uiso 1 1 calc R U . . .
C24 C 0.1856(2) 0.6345(4) 0.47401(15) 0.0182(7) Uani 1 1 d . . . . .
H24 H 0.1364 0.7061 0.4700 0.022 Uiso 1 1 calc R U . . .
C25 C 0.0856(2) 0.3143(5) 0.54262(19) 0.0274(8) Uani 1 1 d . . . . .
H25 H 0.0366 0.3864 0.5395 0.033 Uiso 1 1 calc R U . . .
C26 C 0.1038(2) 0.1890(5) 0.49468(16) 0.0235(8) Uani 1 1 d . . . . .
C28 C 0.2168(2) 0.1806(4) 0.58093(17) 0.0239(8) Uani 1 1 d . . . . .
H28 H 0.2691 0.1508 0.6078 0.029 Uiso 1 1 calc R U . . .
C29 C 0.4176(2) 1.2441(4) 0.32628(17) 0.0194(7) Uani 1 1 d . . . . .
H29 H 0.3691 1.3175 0.3229 0.023 Uiso 1 1 calc R U . . .
C30 C 0.1565(2) 0.3073(5) 0.59570(17) 0.0260(8) Uani 1 1 d . . . . .
H30 H 0.1624 0.3749 0.6340 0.031 Uiso 1 1 calc R U . . .
C41 C 0.1999(2) 0.6795(4) 0.18758(15) 0.0185(7) Uani 1 1 d . . . . .
H41 H 0.1880 0.6158 0.1484 0.022 Uiso 1 1 calc R U . . .

loop_
_atom_site_aniso_label
_atom_site_aniso_U_11
_atom_site_aniso_U_22
_atom_site_aniso_U_33
_atom_site_aniso_U_23
_atom_site_aniso_U_13
_atom_site_aniso_U_12
Br3 0.0356(2) 0.0349(2) 0.01636(18) 0.00394(15) -0.00043(15) -0.01297(17)
Br5 0.0516(3) 0.0563(3) 0.0317(2) 0.0158(2) -0.0125(2) -0.0341(2)
Fe1 0.0138(2) 0.0121(2) 0.0119(2) -0.00035(17) 0.00364(17) -0.00176(18)
Fe2 0.0212(2) 0.0141(2) 0.0130(2) 0.00159(18) 0.00599(18) -0.00197(19)
Fe4 0.0150(2) 0.0141(2) 0.0141(2) 0.00094(18) 0.00293(17) -0.00341(19)
C1 0.0296(19) 0.0259(19) 0.0135(16) 0.0026(14) 0.0047(14) -0.0098(16)
C2 0.0179(15) 0.0135(15) 0.0134(15) 0.0014(12) 0.0062(12) -0.0042(13)
C3 0.0195(16) 0.0240(17) 0.0187(17) 0.0052(15) -0.0012(13) -0.0037(15)
C4 0.0178(15) 0.0116(14) 0.0178(16) 0.0024(13) 0.0049(12) -0.0029(13)
C5 0.0156(15) 0.0285(19) 0.0253(19) 0.0071(15) 0.0024(13) -0.0084(15)
C6 0.0231(17) 0.0245(18) 0.0199(18) 0.0106(15) -0.0069(14) -0.0049(15)
C7 0.0179(15) 0.0171(16) 0.0155(16) 0.0024(13) 0.0070(12) -0.0022(13)
C8 0.0164(15) 0.0178(16) 0.0193(17) -0.0003(13) 0.0089(13) -0.0006(13)
C9 0.0217(17) 0.0202(17) 0.0231(18) 0.0017(14) 0.0115(14) -0.0015(14)
C10 0.0211(16) 0.0183(16) 0.0116(15) 0.0025(13) 0.0030(12) -0.0041(14)
C11 0.0218(16) 0.0112(15) 0.0209(18) -0.0007(13) 0.0069(13) -0.0040(13)
C12 0.0182(15) 0.0110(15) 0.0165(16) 0.0014(12) 0.0061(12) -0.0029(13)
C13 0.0198(16) 0.0208(17) 0.0159(16) 0.0008(14) 0.0076(13) -0.0005(14)
C14 0.0168(15) 0.0120(15) 0.0151(15) 0.0028(12) 0.0050(12) -0.0029(13)
C15 0.0213(16) 0.0174(16) 0.0207(18) -0.0053(14) 0.0043(13) -0.0108(14)
C16 0.0347(19) 0.0132(16) 0.0177(17) 0.0003(13) 0.0058(14) -0.0064(15)
C17 0.0326(19) 0.0161(16) 0.0178(17) 0.0031(14) 0.0096(14) -0.0011(15)
C18 0.0176(15) 0.0177(16) 0.0150(16) 0.0045(13) 0.0033(12) -0.0006(13)
C19 0.0264(18) 0.0187(17) 0.0229(19) -0.0032(14) 0.0053(14) -0.0131(15)
C20 0.0228(17) 0.0155(16) 0.0202(18) 0.0042(14) -0.0013(13) 0.0023(14)
C21 0.0220(16) 0.0197(16) 0.0146(16) -0.0019(13) 0.0059(13) -0.0074(14)
C22 0.0163(15) 0.0149(15) 0.0184(17) 0.0045(13) 0.0036(12) -0.0036(13)
C23 0.0136(14) 0.0282(18) 0.0161(16) 0.0028(14) 0.0018(12) -0.0066(14)
C24 0.0281(18) 0.0118(15) 0.0155(17) 0.0010(13) 0.0062(13) -0.0017(14)
C25 0.0295(19) 0.0211(18) 0.037(2) 0.0116(16) 0.0200(17) 0.0030(16)
C26 0.0288(19) 0.0251(18) 0.0175(18) 0.0062(15) 0.0067(14) -0.0092(16)
C28 0.0320(19) 0.0189(17) 0.0197(18) 0.0075(14) 0.0022(15) -0.0017(15)
C29 0.0230(17) 0.0121(16) 0.0253(19) 0.0037(14) 0.0107(14) 0.0013(13)
C30 0.044(2) 0.0185(17) 0.0205(19) 0.0005(15) 0.0196(16) -0.0047(17)
C41 0.0237(17) 0.0234(17) 0.0098(15) 0.0009(13) 0.0065(13) -0.0030(15)

loop_
_atom_type_symbol
_atom_type_description
_atom_type_scat_dispersion_real
_atom_type_scat_dispersion_imag
_atom_type_scat_source
C C 0.0033 0.0016 'International Tables Vol C Tables 4.2.6.8 and 6.1.1.4'
H H 0.0000 0.0000 'International Tables Vol C Tables 4.2.6.8 and 6.1.1.4'
Fe Fe 0.3463 0.8444 'International Tables Vol C Tables 4.2.6.8 and 6.1.1.4'
Br Br -0.2901 2.4595 'International Tables Vol C Tables 4.2.6.8 and 6.1.1.4'

loop_
_geom_angle_atom_site_label_1
_geom_angle_atom_site_label_2
_geom_angle_atom_site_label_3
_geom_angle
_geom_angle_site_symmetry_1
_geom_angle_site_symmetry_3
_geom_angle_publ_flag
C23 Fe1 C7 40.72(12) . . ?
C23 Fe1 C41 117.75(13) . . ?
C7 Fe1 C41 152.82(13) . . ?
C23 Fe1 C15 40.92(13) . . ?
C7 Fe1 C15 68.59(13) . . ?
C41 Fe1 C15 106.07(13) . . ?
C23 Fe1 C18 104.89(13) . . ?
C7 Fe1 C18 118.60(13) . . ?
C41 Fe1 C18 40.61(12) . . ?
C15 Fe1 C18 123.35(13) . . ?
C23 Fe1 C4 123.84(13) . . ?
C7 Fe1 C4 107.33(13) . . ?
C41 Fe1 C4 68.51(13) . . ?
C15 Fe1 C4 160.78(13) . . ?
C18 Fe1 C4 40.73(12) . . ?
C23 Fe1 C11 68.68(13) . . ?
C7 Fe1 C11 68.39(13) . . ?
C41 Fe1 C11 125.91(13) . . ?
C15 Fe1 C11 40.83(13) . . ?
C18 Fe1 C11 161.75(13) . . ?
C4 Fe1 C11 156.89(13) . . ?
C23 Fe1 C8 153.71(13) . . ?
C7 Fe1 C8 164.94(13) . . ?
C41 Fe1 C8 40.69(12) . . ?
C15 Fe1 C8 120.19(13) . . ?
C18 Fe1 C8 68.39(13) . . ?
C4 Fe1 C8 68.52(12) . . ?
C11 Fe1 C8 109.38(13) . . ?
C23 Fe1 C12 162.36(13) . . ?
C7 Fe1 C12 126.75(12) . . ?
C41 Fe1 C12 68.62(13) . . ?
C15 Fe1 C12 156.32(13) . . ?
C18 Fe1 C12 68.53(12) . . ?
C4 Fe1 C12 40.72(12) . . ?
C11 Fe1 C12 122.48(13) . . ?
C8 Fe1 C12 40.83(12) . . ?
C23 Fe1 C14 68.63(12) . . ?
C7 Fe1 C14 40.59(12) . . ?
C41 Fe1 C14 164.40(13) . . ?
C15 Fe1 C14 68.72(13) . . ?
C18 Fe1 C14 154.56(12) . . ?
C4 Fe1 C14 121.22(12) . . ?
C11 Fe1 C14 40.76(12) . . ?
C8 Fe1 C14 128.10(13) . . ?
C12 Fe1 C14 109.88(12) . . ?
C26 Fe2 C3 160.32(14) . . ?
C26 Fe2 C28 67.90(14) . . ?
C3 Fe2 C28 106.36(14) . . ?
C26 Fe2 C16 158.67(15) . . ?
C3 Fe2 C16 40.51(13) . . ?
C28 Fe2 C16 121.58(14) . . ?
C26 Fe2 C30 68.05(14) . . ?
C3 Fe2 C30 120.61(14) . . ?
C28 Fe2 C30 40.36(14) . . ?
C16 Fe2 C30 105.87(14) . . ?
C26 Fe2 C17 40.50(14) . . ?
C3 Fe2 C17 123.03(14) . . ?
C28 Fe2 C17 40.45(13) . . ?
C16 Fe2 C17 158.21(14) . . ?
C30 Fe2 C17 68.15(13) . . ?
C26 Fe2 C25 40.99(14) . . ?
C3 Fe2 C25 156.34(15) . . ?
C28 Fe2 C25 68.23(14) . . ?
C16 Fe2 C25 121.20(14) . . ?
C30 Fe2 C25 40.45(15) . . ?
C17 Fe2 C25 68.72(14) . . ?
C26 Fe2 C24 124.21(14) . . ?
C3 Fe2 C24 68.09(13) . . ?
C28 Fe2 C24 158.21(13) . . ?
C16 Fe2 C24 40.60(13) . . ?
C30 Fe2 C24 122.84(13) . . ?
C17 Fe2 C24 160.12(13) . . ?
C25 Fe2 C24 107.91(14) . . ?
C26 Fe2 C13 125.38(13) . . ?
C3 Fe2 C13 40.47(12) . . ?
C28 Fe2 C13 122.30(14) . . ?
C16 Fe2 C13 68.16(13) . . ?
C30 Fe2 C13 156.91(15) . . ?
C17 Fe2 C13 108.65(13) . . ?
C25 Fe2 C13 161.75(15) . . ?
C24 Fe2 C13 68.04(13) . . ?
C26 Fe2 C2 109.93(13) . . ?
C3 Fe2 C2 68.22(13) . . ?
C28 Fe2 C2 158.83(13) . . ?
C16 Fe2 C2 68.46(13) . . ?
C30 Fe2 C2 160.19(14) . . ?
C17 Fe2 C2 124.05(13) . . ?
C25 Fe2 C2 124.96(14) . . ?
C24 Fe2 C2 40.70(12) . . ?
C13 Fe2 C2 40.43(12) . . ?
C10 Fe4 C9 40.82(13) . . ?
C10 Fe4 C6 155.18(14) . . ?
C9 Fe4 C6 119.55(14) . . ?
C10 Fe4 C1 162.82(14) . . ?
C9 Fe4 C1 155.38(14) . . ?
C6 Fe4 C1 40.60(14) . . ?
C10 Fe4 C29 40.74(13) . . ?
C9 Fe4 C29 68.74(13) . . ?
C6 Fe4 C29 162.17(14) . . ?
C1 Fe4 C29 125.96(14) . . ?
C10 Fe4 C20 120.13(13) . . ?
C9 Fe4 C20 105.95(13) . . ?
C6 Fe4 C20 40.90(13) . . ?
C1 Fe4 C20 68.49(14) . . ?
C29 Fe4 C20 156.10(13) . . ?
C10 Fe4 C5 68.13(13) . . ?
C9 Fe4 C5 40.44(13) . . ?
C6 Fe4 C5 106.86(14) . . ?
C1 Fe4 C5 121.30(14) . . ?
C29 Fe4 C5 68.38(13) . . ?
C20 Fe4 C5 123.55(14) . . ?
C10 Fe4 C19 68.12(13) . . ?
C9 Fe4 C19 68.06(14) . . ?
C6 Fe4 C19 124.71(14) . . ?
C1 Fe4 C19 108.86(14) . . ?
C29 Fe4 C19 40.76(13) . . ?
C20 Fe4 C19 160.75(13) . . ?
C5 Fe4 C19 40.23(13) . . ?
C10 Fe4 C21 125.64(13) . . ?
C9 Fe4 C21 161.69(13) . . ?
C6 Fe4 C21 68.38(14) . . ?
C1 Fe4 C21 40.58(13) . . ?
C29 Fe4 C21 108.92(13) . . ?
C20 Fe4 C21 68.42(13) . . ?
C5 Fe4 C21 157.12(14) . . ?
C19 Fe4 C21 122.84(13) . . ?
C10 Fe4 C22 107.79(13) . . ?
C9 Fe4 C22 124.01(13) . . ?
C6 Fe4 C22 68.34(13) . . ?
C1 Fe4 C22 68.23(13) . . ?
C29 Fe4 C22 121.91(13) . . ?
C20 Fe4 C22 40.51(12) . . ?
C5 Fe4 C22 160.43(14) . . ?
C19 Fe4 C22 157.89(14) . . ?
C21 Fe4 C22 40.61(12) . . ?
C6 C1 C21 108.4(3) . . ?
C6 C1 Fe4 69.63(19) . . ?
C21 C1 Fe4 70.26(19) . . ?
C13 C2 C24 106.8(3) . . ?
C13 C2 C14 127.3(3) . . ?
C24 C2 C14 125.9(3) . . ?
C13 C2 Fe2 69.02(17) . . ?
C24 C2 Fe2 68.87(17) . . ?
C14 C2 Fe2 127.0(2) . . ?
C16 C3 C13 108.5(3) . . ?
C16 C3 Fe2 69.92(19) . . ?
C13 C3 Fe2 70.26(18) . . ?
C18 C4 C12 108.4(3) . . ?
C18 C4 Fe1 69.62(17) . . ?
C12 C4 Fe1 70.53(17) . . ?
C19 C5 C9 108.3(3) . . ?
C19 C5 Fe4 69.94(18) . . ?
C9 C5 Fe4 69.22(18) . . ?
C1 C6 C20 108.0(3) . . ?
C1 C6 Fe4 69.77(18) . . ?
C20 C6 Fe4 69.75(18) . . ?
C23 C7 C14 109.0(3) . . ?
C23 C7 Fe1 69.46(17) . . ?
C14 C7 Fe1 70.94(17) . . ?
C41 C8 C12 108.2(3) . . ?
C41 C8 Fe1 69.37(18) . . ?
C12 C8 Fe1 70.21(17) . . ?
C5 C9 C10 107.5(3) . . ?
C5 C9 Fe4 70.34(19) . . ?
C10 C9 Fe4 68.88(18) . . ?
C29 C10 C9 109.1(3) . . ?
C29 C10 Br3 125.3(2) . . ?
C9 C10 Br3 125.4(2) . . ?
C29 C10 Fe4 70.59(18) . . ?
C9 C10 Fe4 70.30(18) . . ?
Br3 C10 Fe4 129.19(16) . . ?
C15 C11 C14 108.5(3) . . ?
C15 C11 Fe1 69.37(18) . . ?
C14 C11 Fe1 70.60(17) . . ?
C4 C12 C8 107.0(3) . . ?
C4 C12 C22 126.4(3) . . ?
C8 C12 C22 126.6(3) . . ?
C4 C12 Fe1 68.75(17) . . ?
C8 C12 Fe1 68.96(17) . . ?
C22 C12 Fe1 127.1(2) . . ?
C3 C13 C2 108.5(3) . . ?
C3 C13 Fe2 69.27(18) . . ?
C2 C13 Fe2 70.54(18) . . ?
C7 C14 C11 106.8(3) . . ?
C7 C14 C2 126.9(3) . . ?
C11 C14 C2 126.3(3) . . ?
C7 C14 Fe1 68.47(17) . . ?
C11 C14 Fe1 68.64(17) . . ?
C2 C14 Fe1 126.9(2) . . ?
C23 C15 C11 107.7(3) . . ?
C23 C15 Fe1 69.33(18) . . ?
C11 C15 Fe1 69.79(18) . . ?
C3 C16 C24 107.8(3) . . ?
C3 C16 Fe2 69.57(18) . . ?
C24 C16 Fe2 69.99(18) . . ?
C26 C17 C28 107.3(3) . . ?
C26 C17 Fe2 69.26(19) . . ?
C28 C17 Fe2 69.64(19) . . ?
C41 C18 C4 108.2(3) . . ?
C41 C18 Fe1 69.69(18) . . ?
C4 C18 Fe1 69.65(17) . . ?
C5 C19 C29 108.4(3) . . ?
C5 C19 Fe4 69.84(18) . . ?
C29 C19 Fe4 69.26(18) . . ?
C22 C20 C6 108.1(3) . . ?
C22 C20 Fe4 70.82(18) . . ?
C6 C20 Fe4 69.35(18) . . ?
C1 C21 C22 107.9(3) . . ?
C1 C21 Fe4 69.16(19) . . ?
C22 C21 Fe4 70.35(18) . . ?
C20 C22 C21 107.5(3) . . ?
C20 C22 C12 127.6(3) . . ?
C21 C22 C12 124.9(3) . . ?
C20 C22 Fe4 68.67(18) . . ?
C21 C22 Fe4 69.04(17) . . ?
C12 C22 Fe4 126.3(2) . . ?
C7 C23 C15 108.0(3) . . ?
C7 C23 Fe1 69.81(17) . . ?
C15 C23 Fe1 69.75(18) . . ?
C16 C24 C2 108.4(3) . . ?
C16 C24 Fe2 69.41(18) . . ?
C2 C24 Fe2 70.43(17) . . ?
C30 C25 C26 106.6(3) . . ?
C30 C25 Fe2 69.5(2) . . ?
C26 C25 Fe2 68.85(19) . . ?
C17 C26 C25 108.9(3) . . ?
C17 C26 Br5 125.3(3) . . ?
C25 C26 Br5 125.5(3) . . ?
C17 C26 Fe2 70.24(19) . . ?
C25 C26 Fe2 70.2(2) . . ?
Br5 C26 Fe2 129.94(17) . . ?
C30 C28 C17 108.5(3) . . ?
C30 C28 Fe2 69.86(19) . . ?
C17 C28 Fe2 69.91(19) . . ?
C10 C29 C19 106.8(3) . . ?
C10 C29 Fe4 68.67(18) . . ?
C19 C29 Fe4 69.98(19) . . ?
C28 C30 C25 108.7(3) . . ?
C28 C30 Fe2 69.77(19) . . ?
C25 C30 Fe2 70.0(2) . . ?
C18 C41 C8 108.1(3) . . ?
C18 C41 Fe1 69.70(18) . . ?
C8 C41 Fe1 69.94(18) . . ?

loop_
_geom_bond_atom_site_label_1
_geom_bond_atom_site_label_2
_geom_bond_distance
_geom_bond_site_symmetry_2
_geom_bond_publ_flag
Br3 C10 1.879(3) . ?
Br5 C26 1.882(3) . ?
Fe1 C23 2.035(3) . ?
Fe1 C7 2.040(3) . ?
Fe1 C41 2.041(3) . ?
Fe1 C15 2.041(3) . ?
Fe1 C18 2.041(3) . ?
Fe1 C4 2.042(3) . ?
Fe1 C11 2.047(3) . ?
Fe1 C8 2.048(3) . ?
Fe1 C12 2.065(3) . ?
Fe1 C14 2.073(3) . ?
Fe2 C26 2.034(3) . ?
Fe2 C3 2.039(3) . ?
Fe2 C28 2.043(3) . ?
Fe2 C16 2.044(3) . ?
Fe2 C30 2.044(3) . ?
Fe2 C17 2.047(3) . ?
Fe2 C25 2.051(3) . ?
Fe2 C24 2.051(3) . ?
Fe2 C13 2.052(3) . ?
Fe2 C2 2.072(3) . ?
Fe4 C10 2.019(3) . ?
Fe4 C9 2.038(3) . ?
Fe4 C6 2.041(3) . ?
Fe4 C1 2.043(3) . ?
Fe4 C29 2.044(3) . ?
Fe4 C20 2.046(3) . ?
Fe4 C5 2.053(3) . ?
Fe4 C19 2.054(3) . ?
Fe4 C21 2.057(3) . ?
Fe4 C22 2.075(3) . ?
C1 C6 1.417(5) . ?
C1 C21 1.422(5) . ?
C2 C13 1.425(4) . ?
C2 C24 1.434(4) . ?
C2 C14 1.456(4) . ?
C3 C16 1.413(5) . ?
C3 C13 1.415(4) . ?
C4 C18 1.421(4) . ?
C4 C12 1.429(4) . ?
C5 C19 1.412(5) . ?
C5 C9 1.414(5) . ?
C6 C20 1.428(4) . ?
C7 C23 1.418(4) . ?
C7 C14 1.427(4) . ?
C8 C41 1.422(4) . ?
C8 C12 1.435(4) . ?
C9 C10 1.415(4) . ?
C10 C29 1.415(4) . ?
C11 C15 1.426(4) . ?
C11 C14 1.435(4) . ?
C12 C22 1.457(4) . ?
C15 C23 1.425(5) . ?
C16 C24 1.421(5) . ?
C17 C26 1.412(5) . ?
C17 C28 1.414(5) . ?
C18 C41 1.416(4) . ?
C19 C29 1.427(5) . ?
C20 C22 1.427(4) . ?
C21 C22 1.434(4) . ?
C25 C30 1.416(5) . ?
C25 C26 1.430(5) . ?
C28 C30 1.410(5) . ?
